data_7048914
loop_
_publ_author_name
'Sinhababu, Soumen'
'Singh, Dharmendra'
'Sharma, Mahendra Kumar'
'Siwatch, Rahul Kumar'
'Mahawar, Pritam'
'Nagendran, Selvarajan'

_publ_section_title
;
 Ge(ii) cation catalyzed hydroboration of aldehydes and ketones.
;
_journal_issue 13
_journal_name_full 'Dalton transactions (Cambridge, England : 2003)'
_journal_page_first 4094
_journal_page_last 4100
_journal_paper_doi 10.1039/c8dt05121f
_journal_volume 48
_journal_year 2019
_chemical_formula_moiety 'C16 H23 F3 Ge N2 O3 S'
_chemical_formula_sum 'C16 H23 F3 Ge N2 O3 S'
_chemical_formula_weight 453.04
_space_group_IT_number 14
_space_group_name_Hall '-P 2ybc'
_space_group_name_H-M_alt 'P 1 21/c 1'
_symmetry_cell_setting monoclinic
_symmetry_space_group_name_Hall '-P 2ybc'
_symmetry_space_group_name_H-M 'P 1 21/c 1'
_atom_sites_solution_hydrogens geom
_atom_sites_solution_primary direct
_atom_sites_solution_secondary difmap
_audit_creation_method SHELXL-97
_audit_update_record
;
2018-07-25 deposited with the CCDC.
2019-02-06 downloaded from the CCDC.
;
_cell_angle_alpha 90.00
_cell_angle_beta 93.621(4)
_cell_angle_gamma 90.00
_cell_formula_units_Z 8
_cell_length_a 15.057(3)
_cell_length_b 16.433(3)
_cell_length_c 16.648(3)
_cell_measurement_reflns_used 3276
_cell_measurement_temperature 200(2)
_cell_measurement_theta_max 22.00
_cell_measurement_theta_min 2.16
_cell_volume 4111.0(13)
_computing_cell_refinement 'Bruker SMART'
_computing_data_collection 'Bruker SMART'
_computing_data_reduction 'Bruker SAINT'
_computing_molecular_graphics 'Bruker SHELXTL'
_computing_publication_material 'Bruker SHELXTL'
_computing_structure_refinement 'SHELXL-97 (Sheldrick, 1997)'
_computing_structure_solution 'SHELXS-97 (Sheldrick, 1990)'
_diffrn_ambient_temperature 200(2)
_diffrn_measured_fraction_theta_full 0.999
_diffrn_measured_fraction_theta_max 0.999
_diffrn_measurement_device_type 'CCD area detector'
_diffrn_measurement_method 'phi and omega scans'
_diffrn_radiation_monochromator graphite
_diffrn_radiation_source 'fine-focus sealed tube'
_diffrn_radiation_type MoK\a
_diffrn_radiation_wavelength 0.71073
_diffrn_reflns_av_R_equivalents 0.0552
_diffrn_reflns_av_sigmaI/netI 0.0678
_diffrn_reflns_limit_h_max 16
_diffrn_reflns_limit_h_min -17
_diffrn_reflns_limit_k_max 18
_diffrn_reflns_limit_k_min -19
_diffrn_reflns_limit_l_max 13
_diffrn_reflns_limit_l_min -19
_diffrn_reflns_number 21356
_diffrn_reflns_theta_full 25.00
_diffrn_reflns_theta_max 25.00
_diffrn_reflns_theta_min 1.36
_exptl_absorpt_coefficient_mu 1.635
_exptl_absorpt_correction_T_max 0.816
_exptl_absorpt_correction_T_min 0.582
_exptl_absorpt_correction_type multi-scan
_exptl_absorpt_process_details '(SADABS; Bruker, 2000)'
_exptl_crystal_colour yellow
_exptl_crystal_density_diffrn 1.464
_exptl_crystal_density_method 'not measured'
_exptl_crystal_description block
_exptl_crystal_F_000 1856.0
_exptl_crystal_size_max 0.54
_exptl_crystal_size_mid 0.28
_exptl_crystal_size_min 0.18
_refine_diff_density_max 0.374
_refine_diff_density_min -0.310
_refine_diff_density_rms 0.068
_refine_ls_extinction_method none
_refine_ls_goodness_of_fit_ref 1.031
_refine_ls_hydrogen_treatment mixed
_refine_ls_matrix_type full
_refine_ls_number_parameters 477
_refine_ls_number_reflns 7233
_refine_ls_number_restraints 0
_refine_ls_restrained_S_all 1.031
_refine_ls_R_factor_all 0.0714
_refine_ls_R_factor_gt 0.0446
_refine_ls_shift/su_max 0.001
_refine_ls_shift/su_mean 0.000
_refine_ls_structure_factor_coef Fsqd
_refine_ls_weighting_details 'calc w=1/[\s^2^(Fo^2^)+(0.0453P)^2^+0.3702P] where P=(Fo^2^+2Fc^2^)/3'
_refine_ls_weighting_scheme calc
_refine_ls_wR_factor_gt 0.1013
_refine_ls_wR_factor_ref 0.1103
_reflns_number_gt 5131
_reflns_number_total 7243
_reflns_threshold_expression >2sigma(I)
_cod_data_source_file c8dt05121f2.cif
_cod_data_source_block snr138m
_cod_depositor_comments
;
The following automatic conversions were performed:

'_symmetry_cell_setting' value 'Monoclinic' changed to 'monoclinic'
according to
/home/data/users/saulius/crontab/automatic-downloads/rss-feeds/RSC/lib/dictionaries/cif_core.dic
dictionary named 'cif_core.dic' version 2.4.2 from 2011-04-26.

Automatic conversion script
Id: cif_fix_values 4973 2017-02-22 13:04:09Z antanas 

 Adding full bibliography for 7048914--7048918.cif.
;
_cod_original_sg_symbol_H-M 'P 21/c'
_cod_database_code 7048914

loop_
_symmetry_equiv_pos_as_xyz
'x, y, z'
'-x, y+1/2, -z+1/2'
'-x, -y, -z'
'x, -y-1/2, z-1/2'

loop_
_atom_site_label
_atom_site_type_symbol
_atom_site_fract_x
_atom_site_fract_y
_atom_site_fract_z
_atom_site_U_iso_or_equiv
_atom_site_adp_type
_atom_site_occupancy
_atom_site_symmetry_multiplicity
_atom_site_calc_flag
_atom_site_refinement_flags
Ge1 Ge 0.22319(3) 0.83778(2) 0.08784(2) 0.04171(13) Uani 1 1 d .
Ge2 Ge 0.71045(3) 0.54675(2) 0.20420(2) 0.04161(13) Uani 1 1 d .
O1 O 0.12292(17) 0.76424(15) 0.01717(15) 0.0477(7) Uani 1 1 d .
O2 O 0.0120(2) 0.7520(2) -0.09273(17) 0.0863(11) Uani 1 1 d .
O3 O -0.0089(2) 0.84843(16) 0.01445(19) 0.0680(9) Uani 1 1 d .
O4 O 0.59365(17) 0.48497(15) 0.25157(15) 0.0473(7) Uani 1 1 d .
O5 O 0.4728(2) 0.51270(19) 0.15151(17) 0.0638(8) Uani 1 1 d .
O6 O 0.4725(2) 0.39019(17) 0.23176(19) 0.0689(9) Uani 1 1 d .
N1 N 0.16122(19) 0.93884(17) 0.08158(16) 0.0357(7) Uani 1 1 d .
N2 N 0.1619(2) 0.82901(17) 0.18417(17) 0.0379(7) Uani 1 1 d .
N3 N 0.65999(19) 0.54970(17) 0.09627(16) 0.0362(7) Uani 1 1 d .
N4 N 0.6605(2) 0.65330(17) 0.20599(17) 0.0383(7) Uani 1 1 d .
S1 S 0.02964(7) 0.77427(6) -0.01080(6) 0.0445(3) Uani 1 1 d .
S2 S 0.50051(7) 0.47200(6) 0.22503(6) 0.0434(3) Uani 1 1 d .
C1 C 0.1072(2) 0.9551(2) 0.1407(2) 0.0340(8) Uani 1 1 d .
C2 C 0.0571(2) 1.0267(2) 0.1412(2) 0.0421(9) Uani 1 1 d .
H2 H 0.0633 1.0605 0.0971 0.051 Uiso 1 1 calc R
C3 C -0.0002(3) 1.0557(2) 0.1964(3) 0.0528(11) Uani 1 1 d .
H3 H -0.0240 1.1070 0.1849 0.063 Uiso 1 1 calc R
C4 C -0.0274(3) 1.0206(3) 0.2656(3) 0.0616(12) Uani 1 1 d .
H4 H -0.0675 1.0501 0.2943 0.074 Uiso 1 1 calc R
C5 C -0.0014(3) 0.9459(3) 0.2969(2) 0.0522(11) Uani 1 1 d .
H5 H -0.0271 0.9313 0.3441 0.063 Uiso 1 1 calc R
C6 C 0.0567(2) 0.8901(2) 0.2688(2) 0.0419(9) Uani 1 1 d .
H6 H 0.0639 0.8437 0.3004 0.050 Uiso 1 1 calc R
C7 C 0.1070(2) 0.8904(2) 0.2012(2) 0.0357(8) Uani 1 1 d .
C8 C 0.1666(3) 0.9911(2) 0.0093(2) 0.0433(10) Uani 1 1 d .
H8A H 0.1076 1.0121 -0.0055 0.052 Uiso 1 1 calc R
H8B H 0.1843 0.9575 -0.0348 0.052 Uiso 1 1 calc R
C9 C 0.1698(3) 0.7550(2) 0.2332(2) 0.0402(9) Uani 1 1 d .
H9A H 0.1862 0.7103 0.1991 0.048 Uiso 1 1 calc R
H9B H 0.1120 0.7425 0.2526 0.048 Uiso 1 1 calc R
C10 C 0.2304(3) 1.0623(2) 0.0189(2) 0.0549(11) Uani 1 1 d .
H10 H 0.2100 1.0983 0.0609 0.066 Uiso 1 1 calc R
C11 C 0.2374(3) 0.7600(2) 0.3051(2) 0.0481(10) Uani 1 1 d .
H11 H 0.2191 0.8036 0.3407 0.058 Uiso 1 1 calc R
C12 C 0.3249(3) 1.0352(3) 0.0434(3) 0.0718(14) Uani 1 1 d .
H12A H 0.3254 1.0060 0.0933 0.108 Uiso 1 1 calc R
H12B H 0.3627 1.0821 0.0498 0.108 Uiso 1 1 calc R
H12C H 0.3462 1.0004 0.0024 0.108 Uiso 1 1 calc R
C13 C 0.2271(4) 1.1092(3) -0.0602(3) 0.0811(16) Uani 1 1 d .
H13A H 0.2529 1.0768 -0.1007 0.122 Uiso 1 1 calc R
H13B H 0.2599 1.1590 -0.0529 0.122 Uiso 1 1 calc R
H13C H 0.1663 1.1213 -0.0769 0.122 Uiso 1 1 calc R
C14 C 0.2374(3) 0.6804(3) 0.3512(3) 0.0617(12) Uani 1 1 d .
H14A H 0.1787 0.6699 0.3681 0.093 Uiso 1 1 calc R
H14B H 0.2784 0.6840 0.3976 0.093 Uiso 1 1 calc R
H14C H 0.2550 0.6370 0.3171 0.093 Uiso 1 1 calc R
C15 C 0.3302(3) 0.7798(3) 0.2791(3) 0.0807(16) Uani 1 1 d .
H15A H 0.3716 0.7801 0.3254 0.121 Uiso 1 1 calc R
H15B H 0.3297 0.8324 0.2540 0.121 Uiso 1 1 calc R
H15C H 0.3479 0.7394 0.2416 0.121 Uiso 1 1 calc R
C16 C -0.0250(3) 0.6975(3) 0.0451(3) 0.0590(12) Uani 1 1 d .
C17 C 0.6135(2) 0.6167(2) 0.0744(2) 0.0345(8) Uani 1 1 d .
C18 C 0.5719(3) 0.6255(2) -0.0028(2) 0.0426(9) Uani 1 1 d .
H18 H 0.5803 0.5819 -0.0371 0.051 Uiso 1 1 calc R
C19 C 0.5202(3) 0.6881(3) -0.0370(2) 0.0526(11) Uani 1 1 d .
H19 H 0.5019 0.6810 -0.0909 0.063 Uiso 1 1 calc R
C20 C 0.4923(3) 0.7590(3) -0.0028(3) 0.0641(13) Uani 1 1 d .
H20 H 0.4567 0.7931 -0.0359 0.077 Uiso 1 1 calc R
C21 C 0.5112(3) 0.7853(3) 0.0754(3) 0.0598(12) Uani 1 1 d .
H21 H 0.4850 0.8343 0.0886 0.072 Uiso 1 1 calc R
C22 C 0.5635(3) 0.7492(2) 0.1367(2) 0.0467(10) Uani 1 1 d .
H22 H 0.5677 0.7786 0.1845 0.056 Uiso 1 1 calc R
C23 C 0.6110(2) 0.6765(2) 0.1394(2) 0.0358(8) Uani 1 1 d .
C24 C 0.6647(3) 0.4784(2) 0.0438(2) 0.0438(10) Uani 1 1 d .
H24A H 0.6072 0.4713 0.0150 0.053 Uiso 1 1 calc R
H24B H 0.6755 0.4307 0.0774 0.053 Uiso 1 1 calc R
C25 C 0.6744(3) 0.7050(2) 0.2775(2) 0.0464(10) Uani 1 1 d .
H25A H 0.6942 0.6712 0.3229 0.056 Uiso 1 1 calc R
H25B H 0.6180 0.7291 0.2895 0.056 Uiso 1 1 calc R
C26 C 0.7351(3) 0.4818(2) -0.0169(2) 0.0560(12) Uani 1 1 d .
H26 H 0.7236 0.5297 -0.0511 0.067 Uiso 1 1 calc R
C27 C 0.7424(3) 0.7733(2) 0.2687(3) 0.0538(11) Uani 1 1 d .
H27 H 0.7211 0.8077 0.2234 0.065 Uiso 1 1 calc R
C28 C 0.7279(4) 0.4062(3) -0.0700(3) 0.0920(19) Uani 1 1 d .
H28A H 0.7387 0.3586 -0.0374 0.138 Uiso 1 1 calc R
H28B H 0.7712 0.4092 -0.1098 0.138 Uiso 1 1 calc R
H28C H 0.6694 0.4033 -0.0961 0.138 Uiso 1 1 calc R
C29 C 0.8274(3) 0.4895(3) 0.0232(3) 0.0868(17) Uani 1 1 d .
H29A H 0.8402 0.4426 0.0563 0.130 Uiso 1 1 calc R
H29B H 0.8307 0.5376 0.0560 0.130 Uiso 1 1 calc R
H29C H 0.8700 0.4932 -0.0172 0.130 Uiso 1 1 calc R
C30 C 0.8321(3) 0.7396(3) 0.2501(3) 0.0879(17) Uani 1 1 d .
H30A H 0.8713 0.7836 0.2387 0.132 Uiso 1 1 calc R
H30B H 0.8253 0.7043 0.2042 0.132 Uiso 1 1 calc R
H30C H 0.8567 0.7094 0.2956 0.132 Uiso 1 1 calc R
C31 C 0.7483(3) 0.8249(3) 0.3433(3) 0.0838(16) Uani 1 1 d .
H31A H 0.7659 0.7916 0.3890 0.126 Uiso 1 1 calc R
H31B H 0.6913 0.8488 0.3508 0.126 Uiso 1 1 calc R
H31C H 0.7915 0.8671 0.3377 0.126 Uiso 1 1 calc R
C32 C 0.4435(4) 0.5250(3) 0.3021(4) 0.0784(16) Uani 1 1 d .
F1 F 0.0033(2) 0.62356(17) 0.0266(2) 0.1129(12) Uani 1 1 d .
F2 F -0.11224(17) 0.69884(16) 0.03097(17) 0.0786(8) Uani 1 1 d .
F3 F -0.0086(2) 0.7066(2) 0.12336(18) 0.1040(11) Uani 1 1 d .
F4 F 0.4644(3) 0.60222(19) 0.3048(2) 0.1180(12) Uani 1 1 d .
F5 F 0.3555(2) 0.5182(2) 0.2867(2) 0.1172(12) Uani 1 1 d .
F6 F 0.4634(3) 0.4933(2) 0.37417(19) 0.1118(12) Uani 1 1 d .

loop_
_atom_site_aniso_label
_atom_site_aniso_U_11
_atom_site_aniso_U_22
_atom_site_aniso_U_33
_atom_site_aniso_U_23
_atom_site_aniso_U_13
_atom_site_aniso_U_12
Ge1 0.0409(3) 0.0415(3) 0.0431(3) 0.00297(18) 0.00517(18) 0.00762(19)
Ge2 0.0414(3) 0.0411(2) 0.0416(3) 0.00121(18) -0.00379(18) 0.00446(19)
O1 0.0446(17) 0.0473(16) 0.0511(17) -0.0074(13) 0.0013(12) 0.0053(13)
O2 0.088(3) 0.132(3) 0.0378(19) -0.0143(19) -0.0046(16) -0.016(2)
O3 0.060(2) 0.0442(18) 0.098(2) 0.0006(16) -0.0096(16) 0.0127(15)
O4 0.0457(17) 0.0522(16) 0.0441(16) 0.0087(12) 0.0038(12) 0.0004(13)
O5 0.055(2) 0.077(2) 0.0573(19) 0.0193(16) -0.0077(14) -0.0146(16)
O6 0.077(2) 0.0423(17) 0.089(2) 0.0013(15) 0.0198(17) -0.0131(15)
N1 0.0389(18) 0.0358(17) 0.0321(17) 0.0025(13) 0.0008(13) 0.0014(14)
N2 0.0384(18) 0.0377(18) 0.0372(17) 0.0043(14) -0.0013(13) 0.0049(14)
N3 0.0387(18) 0.0361(17) 0.0339(17) 0.0002(13) 0.0031(13) 0.0024(14)
N4 0.0419(19) 0.0347(17) 0.0380(18) -0.0015(14) -0.0003(14) 0.0011(14)
S1 0.0489(6) 0.0469(6) 0.0372(6) 0.0010(4) -0.0016(4) 0.0026(5)
S2 0.0479(6) 0.0380(6) 0.0451(6) 0.0017(4) 0.0084(5) -0.0035(4)
C1 0.035(2) 0.033(2) 0.034(2) -0.0017(16) -0.0038(16) -0.0035(16)
C2 0.042(2) 0.040(2) 0.044(2) 0.0043(17) -0.0011(18) 0.0024(18)
C3 0.055(3) 0.044(2) 0.060(3) 0.002(2) 0.008(2) 0.011(2)
C4 0.056(3) 0.068(3) 0.063(3) -0.005(2) 0.019(2) 0.017(2)
C5 0.057(3) 0.059(3) 0.042(2) 0.005(2) 0.012(2) 0.004(2)
C6 0.046(2) 0.041(2) 0.038(2) 0.0031(17) 0.0010(18) 0.0007(18)
C7 0.033(2) 0.036(2) 0.037(2) 0.0008(16) -0.0063(16) -0.0038(16)
C8 0.057(3) 0.039(2) 0.034(2) 0.0036(17) -0.0011(18) 0.0066(19)
C9 0.052(3) 0.030(2) 0.038(2) 0.0032(16) 0.0005(17) 0.0021(17)
C10 0.069(3) 0.046(2) 0.052(3) 0.003(2) 0.020(2) -0.001(2)
C11 0.055(3) 0.042(2) 0.046(2) -0.0034(18) -0.0082(19) 0.0045(19)
C12 0.062(3) 0.084(4) 0.071(3) 0.017(3) 0.011(2) -0.012(3)
C13 0.097(4) 0.069(3) 0.082(4) 0.035(3) 0.037(3) 0.017(3)
C14 0.057(3) 0.069(3) 0.059(3) 0.023(2) 0.006(2) 0.018(2)
C15 0.061(3) 0.079(4) 0.098(4) 0.032(3) -0.030(3) -0.018(3)
C16 0.046(3) 0.059(3) 0.072(3) 0.002(2) 0.003(2) 0.004(2)
C17 0.034(2) 0.035(2) 0.034(2) -0.0026(16) 0.0029(16) -0.0009(16)
C18 0.047(2) 0.041(2) 0.039(2) -0.0054(18) -0.0029(18) 0.0009(18)
C19 0.060(3) 0.057(3) 0.040(2) -0.002(2) -0.0054(19) 0.010(2)
C20 0.068(3) 0.051(3) 0.070(3) 0.007(2) -0.025(2) 0.017(2)
C21 0.062(3) 0.043(3) 0.072(3) -0.007(2) -0.011(2) 0.013(2)
C22 0.051(3) 0.043(2) 0.045(2) -0.0110(19) -0.0034(19) 0.003(2)
C23 0.034(2) 0.037(2) 0.037(2) -0.0020(16) 0.0033(16) -0.0043(16)
C24 0.057(3) 0.031(2) 0.043(2) -0.0032(17) -0.0014(19) 0.0002(18)
C25 0.060(3) 0.046(2) 0.032(2) -0.0039(18) 0.0014(18) 0.006(2)
C26 0.075(3) 0.042(2) 0.052(3) -0.002(2) 0.014(2) 0.020(2)
C27 0.055(3) 0.051(3) 0.054(3) -0.013(2) -0.004(2) -0.007(2)
C28 0.112(5) 0.086(4) 0.077(4) -0.034(3) -0.008(3) 0.049(3)
C29 0.071(4) 0.085(4) 0.108(4) -0.023(3) 0.031(3) -0.007(3)
C30 0.058(3) 0.093(4) 0.115(5) -0.043(3) 0.022(3) -0.016(3)
C31 0.078(4) 0.087(4) 0.086(4) -0.046(3) 0.002(3) -0.010(3)
C32 0.080(4) 0.068(4) 0.091(4) -0.004(3) 0.034(3) 0.012(3)
F1 0.091(3) 0.0472(18) 0.203(4) 0.011(2) 0.031(2) 0.0050(16)
F2 0.0514(18) 0.0831(19) 0.101(2) 0.0090(16) 0.0005(14) -0.0072(14)
F3 0.080(2) 0.172(3) 0.0603(19) 0.042(2) 0.0026(15) -0.027(2)
F4 0.138(3) 0.062(2) 0.158(3) -0.038(2) 0.043(2) 0.0199(19)
F5 0.067(2) 0.128(3) 0.161(3) -0.014(2) 0.046(2) 0.018(2)
F6 0.136(3) 0.141(3) 0.064(2) 0.002(2) 0.045(2) 0.019(2)

loop_
_atom_type_symbol
_atom_type_description
_atom_type_scat_dispersion_real
_atom_type_scat_dispersion_imag
_atom_type_scat_source
C C 0.0033 0.0016 'International Tables Vol C Tables 4.2.6.8 and 6.1.1.4'
H H 0.0000 0.0000 'International Tables Vol C Tables 4.2.6.8 and 6.1.1.4'
N N 0.0061 0.0033 'International Tables Vol C Tables 4.2.6.8 and 6.1.1.4'
O O 0.0106 0.0060 'International Tables Vol C Tables 4.2.6.8 and 6.1.1.4'
F F 0.0171 0.0103 'International Tables Vol C Tables 4.2.6.8 and 6.1.1.4'
S S 0.1246 0.1234 'International Tables Vol C Tables 4.2.6.8 and 6.1.1.4'
Ge Ge 0.1547 1.8001 'International Tables Vol C Tables 4.2.6.8 and 6.1.1.4'

loop_
_geom_angle_atom_site_label_1
_geom_angle_atom_site_label_2
_geom_angle_atom_site_label_3
_geom_angle
N1 Ge1 N2 81.39(12)
N1 Ge1 O1 97.56(11)
N2 Ge1 O1 93.19(11)
N3 Ge2 N4 81.79(12)
N3 Ge2 O4 93.96(11)
N4 Ge2 O4 95.28(11)
S1 O1 Ge1 135.86(15)
S2 O4 Ge2 136.68(15)
C1 N1 C8 123.1(3)
C1 N1 Ge1 116.8(2)
C8 N1 Ge1 119.8(2)
C7 N2 C9 122.3(3)
C7 N2 Ge1 117.2(2)
C9 N2 Ge1 120.3(2)
C17 N3 C24 122.5(3)
C17 N3 Ge2 116.5(2)
C24 N3 Ge2 120.6(2)
C23 N4 C25 123.1(3)
C23 N4 Ge2 116.4(2)
C25 N4 Ge2 120.5(2)
O2 S1 O3 116.7(2)
O2 S1 O1 113.24(18)
O3 S1 O1 113.83(17)
O2 S1 C16 104.6(2)
O3 S1 C16 103.8(2)
O1 S1 C16 102.61(19)
O6 S2 O5 116.03(19)
O6 S2 O4 113.57(18)
O5 S2 O4 114.37(16)
O6 S2 C32 104.1(2)
O5 S2 C32 104.8(2)
O4 S2 C32 101.8(2)
N1 C1 C2 121.6(3)
N1 C1 C7 112.9(3)
C2 C1 C7 125.5(3)
C3 C2 C1 130.8(4)
C3 C2 H2 114.6
C1 C2 H2 114.6
C4 C3 C2 130.0(4)
C4 C3 H3 115.0
C2 C3 H3 115.0
C3 C4 C5 126.7(4)
C3 C4 H4 116.6
C5 C4 H4 116.6
C6 C5 C4 129.6(4)
C6 C5 H5 115.2
C4 C5 H5 115.2
C5 C6 C7 131.6(4)
C5 C6 H6 114.2
C7 C6 H6 114.2
N2 C7 C6 122.7(3)
N2 C7 C1 111.7(3)
C6 C7 C1 125.6(3)
N1 C8 C10 115.3(3)
N1 C8 H8A 108.4
C10 C8 H8A 108.4
N1 C8 H8B 108.4
C10 C8 H8B 108.4
H8A C8 H8B 107.5
N2 C9 C11 114.8(3)
N2 C9 H9A 108.6
C11 C9 H9A 108.6
N2 C9 H9B 108.6
C11 C9 H9B 108.6
H9A C9 H9B 107.5
C8 C10 C12 112.2(3)
C8 C10 C13 108.2(4)
C12 C10 C13 111.0(4)
C8 C10 H10 108.4
C12 C10 H10 108.4
C13 C10 H10 108.4
C14 C11 C9 109.2(3)
C14 C11 C15 110.9(3)
C9 C11 C15 111.6(3)
C14 C11 H11 108.3
C9 C11 H11 108.3
C15 C11 H11 108.3
C10 C12 H12A 109.5
C10 C12 H12B 109.5
H12A C12 H12B 109.5
C10 C12 H12C 109.5
H12A C12 H12C 109.5
H12B C12 H12C 109.5
C10 C13 H13A 109.5
C10 C13 H13B 109.5
H13A C13 H13B 109.5
C10 C13 H13C 109.5
H13A C13 H13C 109.5
H13B C13 H13C 109.5
C11 C14 H14A 109.5
C11 C14 H14B 109.5
H14A C14 H14B 109.5
C11 C14 H14C 109.5
H14A C14 H14C 109.5
H14B C14 H14C 109.5
C11 C15 H15A 109.5
C11 C15 H15B 109.5
H15A C15 H15B 109.5
C11 C15 H15C 109.5
H15A C15 H15C 109.5
H15B C15 H15C 109.5
F3 C16 F2 107.2(4)
F3 C16 F1 106.8(4)
F2 C16 F1 107.7(4)
F3 C16 S1 111.6(3)
F2 C16 S1 112.3(3)
F1 C16 S1 110.9(3)
N3 C17 C18 121.9(3)
N3 C17 C23 112.8(3)
C18 C17 C23 125.3(3)
C19 C18 C17 131.2(4)
C19 C18 H18 114.4
C17 C18 H18 114.4
C20 C19 C18 129.5(4)
C20 C19 H19 115.2
C18 C19 H19 115.2
C19 C20 C21 127.1(4)
C19 C20 H20 116.5
C21 C20 H20 116.5
C22 C21 C20 129.4(4)
C22 C21 H21 115.3
C20 C21 H21 115.3
C21 C22 C23 131.3(4)
C21 C22 H22 114.4
C23 C22 H22 114.4
N4 C23 C22 121.6(3)
N4 C23 C17 112.3(3)
C22 C23 C17 126.1(3)
N3 C24 C26 115.5(3)
N3 C24 H24A 108.4
C26 C24 H24A 108.4
N3 C24 H24B 108.4
C26 C24 H24B 108.4
H24A C24 H24B 107.5
N4 C25 C27 114.2(3)
N4 C25 H25A 108.7
C27 C25 H25A 108.7
N4 C25 H25B 108.7
C27 C25 H25B 108.7
H25A C25 H25B 107.6
C29 C26 C24 111.9(4)
C29 C26 C28 110.7(4)
C24 C26 C28 109.3(4)
C29 C26 H26 108.3
C24 C26 H26 108.3
C28 C26 H26 108.3
C31 C27 C30 111.7(4)
C31 C27 C25 109.9(4)
C30 C27 C25 111.3(4)
C31 C27 H27 108.0
C30 C27 H27 108.0
C25 C27 H27 108.0
C26 C28 H28A 109.5
C26 C28 H28B 109.5
H28A C28 H28B 109.5
C26 C28 H28C 109.5
H28A C28 H28C 109.5
H28B C28 H28C 109.5
C26 C29 H29A 109.5
C26 C29 H29B 109.5
H29A C29 H29B 109.5
C26 C29 H29C 109.5
H29A C29 H29C 109.5
H29B C29 H29C 109.5
C27 C30 H30A 109.5
C27 C30 H30B 109.5
H30A C30 H30B 109.5
C27 C30 H30C 109.5
H30A C30 H30C 109.5
H30B C30 H30C 109.5
C27 C31 H31A 109.5
C27 C31 H31B 109.5
H31A C31 H31B 109.5
C27 C31 H31C 109.5
H31A C31 H31C 109.5
H31B C31 H31C 109.5
F4 C32 F6 108.1(5)
F4 C32 F5 108.7(5)
F6 C32 F5 107.7(5)
F4 C32 S2 111.6(4)
F6 C32 S2 111.2(4)
F5 C32 S2 109.5(4)

loop_
_geom_bond_atom_site_label_1
_geom_bond_atom_site_label_2
_geom_bond_distance
Ge1 N1 1.905(3)
Ge1 N2 1.906(3)
Ge1 O1 2.213(3)
Ge2 N3 1.907(3)
Ge2 N4 1.907(3)
Ge2 O4 2.218(3)
O1 S1 1.461(3)
O2 S1 1.421(3)
O3 S1 1.425(3)
O4 S2 1.459(3)
O5 S2 1.433(3)
O6 S2 1.415(3)
N1 C1 1.342(4)
N1 C8 1.484(4)
N2 C7 1.345(4)
N2 C9 1.465(4)
N3 C17 1.343(4)
N3 C24 1.466(4)
N4 C23 1.351(4)
N4 C25 1.466(4)
S1 C16 1.798(5)
S2 C32 1.811(5)
C1 C2 1.399(5)
C1 C7 1.465(5)
C2 C3 1.385(5)
C2 H2 0.9300
C3 C4 1.374(5)
C3 H3 0.9300
C4 C5 1.379(6)
C4 H4 0.9300
C5 C6 1.370(5)
C5 H5 0.9300
C6 C7 1.395(5)
C6 H6 0.9300
C8 C10 1.516(5)
C8 H8A 0.9700
C8 H8B 0.9700
C9 C11 1.523(5)
C9 H9A 0.9700
C9 H9B 0.9700
C10 C12 1.522(6)
C10 C13 1.525(5)
C10 H10 0.9800
C11 C14 1.516(5)
C11 C15 1.524(6)
C11 H11 0.9800
C12 H12A 0.9600
C12 H12B 0.9600
C12 H12C 0.9600
C13 H13A 0.9600
C13 H13B 0.9600
C13 H13C 0.9600
C14 H14A 0.9600
C14 H14B 0.9600
C14 H14C 0.9600
C15 H15A 0.9600
C15 H15B 0.9600
C15 H15C 0.9600
C16 F3 1.319(5)
C16 F2 1.319(5)
C16 F1 1.330(5)
C17 C18 1.401(5)
C17 C23 1.463(5)
C18 C19 1.390(5)
C18 H18 0.9300
C19 C20 1.373(6)
C19 H19 0.9300
C20 C21 1.384(6)
C20 H20 0.9300
C21 C22 1.383(5)
C21 H21 0.9300
C22 C23 1.391(5)
C22 H22 0.9300
C24 C26 1.511(5)
C24 H24A 0.9700
C24 H24B 0.9700
C25 C27 1.531(5)
C25 H25A 0.9700
C25 H25B 0.9700
C26 C29 1.508(7)
C26 C28 1.524(6)
C26 H26 0.9800
C27 C31 1.502(5)
C27 C30 1.510(6)
C27 H27 0.9800
C28 H28A 0.9600
C28 H28B 0.9600
C28 H28C 0.9600
C29 H29A 0.9600
C29 H29B 0.9600
C29 H29C 0.9600
C30 H30A 0.9600
C30 H30B 0.9600
C30 H30C 0.9600
C31 H31A 0.9600
C31 H31B 0.9600
C31 H31C 0.9600
C32 F4 1.308(6)
C32 F6 1.325(6)
C32 F5 1.339(6)

loop_
_geom_torsion_atom_site_label_1
_geom_torsion_atom_site_label_2
_geom_torsion_atom_site_label_3
_geom_torsion_atom_site_label_4
_geom_torsion
N1 Ge1 O1 S1 -14.6(2)
N2 Ge1 O1 S1 67.1(2)
N3 Ge2 O4 S2 -18.2(2)
N4 Ge2 O4 S2 63.9(2)
N2 Ge1 N1 C1 -1.2(3)
O1 Ge1 N1 C1 90.9(3)
N2 Ge1 N1 C8 -174.7(3)
O1 Ge1 N1 C8 -82.6(3)
N1 Ge1 N2 C7 1.5(3)
O1 Ge1 N2 C7 -95.7(3)
N1 Ge1 N2 C9 176.7(3)
O1 Ge1 N2 C9 79.6(3)
N4 Ge2 N3 C17 -2.9(2)
O4 Ge2 N3 C17 91.9(2)
N4 Ge2 N3 C24 -176.7(3)
O4 Ge2 N3 C24 -81.9(3)
N3 Ge2 N4 C23 5.1(3)
O4 Ge2 N4 C23 -88.2(3)
N3 Ge2 N4 C25 -176.3(3)
O4 Ge2 N4 C25 90.4(3)
Ge1 O1 S1 O2 134.4(2)
Ge1 O1 S1 O3 -2.0(3)
Ge1 O1 S1 C16 -113.5(3)
Ge2 O4 S2 O6 131.7(2)
Ge2 O4 S2 O5 -4.6(3)
Ge2 O4 S2 C32 -117.0(3)
C8 N1 C1 C2 -5.3(5)
Ge1 N1 C1 C2 -178.7(3)
C8 N1 C1 C7 174.0(3)
Ge1 N1 C1 C7 0.7(4)
N1 C1 C2 C3 -178.4(4)
C7 C1 C2 C3 2.3(7)
C1 C2 C3 C4 -3.0(8)
C2 C3 C4 C5 1.0(8)
C3 C4 C5 C6 0.7(8)
C4 C5 C6 C7 -0.1(8)
C9 N2 C7 C6 3.2(5)
Ge1 N2 C7 C6 178.3(3)
C9 N2 C7 C1 -176.6(3)
Ge1 N2 C7 C1 -1.5(4)
C5 C6 C7 N2 179.2(4)
C5 C6 C7 C1 -1.0(7)
N1 C1 C7 N2 0.5(4)
C2 C1 C7 N2 179.8(3)
N1 C1 C7 C6 -179.3(3)
C2 C1 C7 C6 0.0(6)
C1 N1 C8 C10 85.9(4)
Ge1 N1 C8 C10 -101.0(3)
C7 N2 C9 C11 -86.9(4)
Ge1 N2 C9 C11 98.1(3)
N1 C8 C10 C12 57.5(4)
N1 C8 C10 C13 -179.7(3)
N2 C9 C11 C14 178.8(3)
N2 C9 C11 C15 -58.1(4)
O2 S1 C16 F3 175.1(3)
O3 S1 C16 F3 -62.1(4)
O1 S1 C16 F3 56.6(3)
O2 S1 C16 F2 -64.5(4)
O3 S1 C16 F2 58.3(4)
O1 S1 C16 F2 177.1(3)
O2 S1 C16 F1 56.1(4)
O3 S1 C16 F1 178.9(3)
O1 S1 C16 F1 -62.3(4)
C24 N3 C17 C18 -5.2(5)
Ge2 N3 C17 C18 -178.8(3)
C24 N3 C17 C23 174.1(3)
Ge2 N3 C17 C23 0.4(4)
N3 C17 C18 C19 178.9(4)
C23 C17 C18 C19 -0.3(7)
C17 C18 C19 C20 -2.8(8)
C18 C19 C20 C21 1.2(8)
C19 C20 C21 C22 1.9(9)
C20 C21 C22 C23 -1.2(8)
C25 N4 C23 C22 -5.4(5)
Ge2 N4 C23 C22 173.2(3)
C25 N4 C23 C17 175.4(3)
Ge2 N4 C23 C17 -6.1(4)
C21 C22 C23 N4 178.2(4)
C21 C22 C23 C17 -2.6(7)
N3 C17 C23 N4 3.6(4)
C18 C17 C23 N4 -177.2(3)
N3 C17 C23 C22 -175.6(3)
C18 C17 C23 C22 3.6(6)
C17 N3 C24 C26 84.9(4)
Ge2 N3 C24 C26 -101.6(3)
C23 N4 C25 C27 -77.0(5)
Ge2 N4 C25 C27 104.5(3)
N3 C24 C26 C29 60.4(5)
N3 C24 C26 C28 -176.6(3)
N4 C25 C27 C31 177.2(4)
N4 C25 C27 C30 -58.6(5)
O6 S2 C32 F4 178.5(4)
O5 S2 C32 F4 -59.2(5)
O4 S2 C32 F4 60.3(5)
O6 S2 C32 F6 57.8(5)
O5 S2 C32 F6 -179.9(4)
O4 S2 C32 F6 -60.5(4)
O6 S2 C32 F5 -61.1(4)
O5 S2 C32 F5 61.1(4)
O4 S2 C32 F5 -179.4(4)
